data_4126211
loop_
_publ_author_name
'Holmes, Michael'
'Nguyen, Khoa D.'
'Schwartz, Leyah A.'
'Luong, Tom'
'Krische, Michael J.'

_publ_section_title
;
 Enantioselective Formation of CF3-Bearing All-Carbon Quaternary
 Stereocenters via C--H Functionalization of Methanol: Iridium Catalyzed
 Allene Hydrohydroxymethylation
;
_journal_name_full 'Journal of the American Chemical Society'
_journal_paper_doi 10.1021/jacs.7b04374
_journal_year 2017
_chemical_formula_sum 'C18 H13 Br Cl F3 O2'
_chemical_formula_weight 433.64
_space_group_crystal_system monoclinic
_space_group_IT_number 4
_space_group_name_Hall 'P 2yb'
_space_group_name_H-M_alt 'P 1 21 1'
_symmetry_space_group_name_Hall 'P 2yb'
_symmetry_space_group_name_H-M 'P 1 21 1'
_atom_sites_solution_hydrogens geom
_audit_creation_method SHELXL-2016/6
_cell_angle_alpha 90
_cell_angle_beta 116.91(4)
_cell_angle_gamma 90
_cell_formula_units_Z 2
_cell_length_a 11.375(10)
_cell_length_b 7.357(6)
_cell_length_c 11.576(9)
_cell_measurement_temperature 296(2)
_cell_volume 863.9(13)
_computing_structure_refinement 'SHELXL-2016/6 (Sheldrick, 2016)'
_diffrn_ambient_temperature 296(2)
_diffrn_measured_fraction_theta_full 0.992
_diffrn_measured_fraction_theta_max 0.972
_diffrn_radiation_type MoK\a
_diffrn_radiation_wavelength 0.71073
_diffrn_reflns_av_R_equivalents 0.1043
_diffrn_reflns_av_unetI/netI 0.1434
_diffrn_reflns_Laue_measured_fraction_full 0.992
_diffrn_reflns_Laue_measured_fraction_max 0.972
_diffrn_reflns_limit_h_max 13
_diffrn_reflns_limit_h_min -13
_diffrn_reflns_limit_k_max 8
_diffrn_reflns_limit_k_min -8
_diffrn_reflns_limit_l_max 13
_diffrn_reflns_limit_l_min -13
_diffrn_reflns_number 8168
_diffrn_reflns_point_group_measured_fraction_full 0.968
_diffrn_reflns_point_group_measured_fraction_max 0.943
_diffrn_reflns_theta_full 25.242
_diffrn_reflns_theta_max 25.558
_diffrn_reflns_theta_min 1.973
_exptl_absorpt_coefficient_mu 2.573
_exptl_crystal_density_diffrn 1.667
_exptl_crystal_F_000 432
_refine_diff_density_max 0.971
_refine_diff_density_min -0.756
_refine_diff_density_rms 0.106
_refine_ls_abs_structure_details
;
 Flack x determined using 623 quotients [(I+)-(I-)]/[(I+)+(I-)]
 (Parsons, Flack and Wagner, Acta Cryst. B69 (2013) 249-259).
;
_refine_ls_abs_structure_Flack 0.025(15)
_refine_ls_extinction_method none
_refine_ls_goodness_of_fit_ref 0.981
_refine_ls_hydrogen_treatment constr
_refine_ls_matrix_type full
_refine_ls_number_parameters 226
_refine_ls_number_reflns 3055
_refine_ls_number_restraints 151
_refine_ls_restrained_S_all 0.971
_refine_ls_R_factor_all 0.1164
_refine_ls_R_factor_gt 0.0602
_refine_ls_shift/su_max 0.000
_refine_ls_shift/su_mean 0.000
_refine_ls_structure_factor_coef Fsqd
_refine_ls_weighting_details 'w=1/[\s^2^(Fo^2^)+(0.0585P)^2^] where P=(Fo^2^+2Fc^2^)/3'
_refine_ls_weighting_scheme calc
_refine_ls_wR_factor_gt 0.1358
_refine_ls_wR_factor_ref 0.1560
_reflns_Friedel_coverage 0.790
_reflns_Friedel_fraction_full 0.939
_reflns_Friedel_fraction_max 0.908
_reflns_number_gt 1863
_reflns_number_total 3055
_reflns_threshold_expression 'I > 2\s(I)'
_cod_data_source_file ja7b04374_si_002.cif
_cod_data_source_block shelx
_cod_original_cell_volume 863.8(13)
_cod_database_code 4126211
_shelx_shelxl_version_number 2016/6
_shelx_space_group_comment
;
The symmetry employed for this shelxl refinement is uniquely defined
by the following loop, which should always be used as a source of
symmetry information in preference to the above space-group names.
They are only intended as comments.
;

loop_
_space_group_symop_operation_xyz
'x, y, z'
'-x, y+1/2, -z'

loop_
_atom_site_label
_atom_site_type_symbol
_atom_site_fract_x
_atom_site_fract_y
_atom_site_fract_z
_atom_site_U_iso_or_equiv
_atom_site_adp_type
_atom_site_occupancy
_atom_site_site_symmetry_order
_atom_site_calc_flag
_atom_site_refinement_flags_posn
_atom_site_refinement_flags_adp
C1 C 0.5557(10) 0.6387(16) 0.3219(9) 0.029(3) Uani 1 1 d . U
C2 C 0.6825(11) 0.6894(17) 0.4159(10) 0.037(3) Uani 1 1 d . U
H2 H 0.743616 0.734963 0.390650 0.045 Uiso 1 1 calc R U
C3 C 0.7156(11) 0.6713(17) 0.5448(9) 0.038(3) Uani 1 1 d . U
H3 H 0.798644 0.705932 0.607817 0.046 Uiso 1 1 calc R U
C4 C 0.6229(11) 0.600(2) 0.5800(10) 0.045(3) Uani 1 1 d . U
C5 C 0.4989(10) 0.5504(18) 0.4903(9) 0.034(3) Uani 1 1 d . U
H5 H 0.438482 0.504987 0.516470 0.041 Uiso 1 1 calc R U
C6 C 0.4651(9) 0.569(2) 0.3597(8) 0.033(3) Uani 1 1 d . U
H6 H 0.381589 0.534888 0.297524 0.040 Uiso 1 1 calc R U
C7 C 0.5269(11) 0.6623(18) 0.1845(11) 0.038(3) Uani 1 1 d . U
C8 C 0.3710(10) 0.6448(18) -0.0323(8) 0.036(3) Uani 1 1 d . U
H8A H 0.421174 0.561895 -0.058042 0.044 Uiso 1 1 calc R U
H8B H 0.393915 0.768144 -0.043932 0.044 Uiso 1 1 calc R U
C9 C 0.2255(9) 0.6141(18) -0.1153(8) 0.029(3) Uani 1 1 d . U
C10 C 0.1876(13) 0.431(2) -0.0835(11) 0.039(4) Uani 1 1 d . U
H10 H 0.234280 0.333246 -0.093225 0.047 Uiso 1 1 calc R U
C11 C 0.1015(13) 0.388(2) -0.0451(11) 0.050(4) Uani 1 1 d . U
H11A H 0.050759 0.478179 -0.033033 0.060 Uiso 1 1 calc R U
H11B H 0.089929 0.267103 -0.029436 0.060 Uiso 1 1 calc R U
C12 C 0.1485(12) 0.767(2) -0.0983(10) 0.037(3) Uani 1 1 d . U
C13 C 0.1971(10) 0.6203(18) -0.2592(9) 0.032(3) Uani 1 1 d . U
C14 C 0.2774(11) 0.7125(18) -0.2966(9) 0.036(3) Uani 1 1 d . U
H14 H 0.350050 0.773790 -0.234477 0.043 Uiso 1 1 calc R U
C15 C 0.2540(11) 0.7176(17) -0.4256(9) 0.034(3) Uani 1 1 d . U
H15 H 0.310989 0.780120 -0.449133 0.041 Uiso 1 1 calc R U
C16 C 0.1465(10) 0.6297(18) -0.5170(9) 0.034(3) Uani 1 1 d . U
C17 C 0.0630(10) 0.5369(19) -0.4820(9) 0.038(3) Uani 1 1 d . U
H17 H -0.010940 0.478694 -0.544627 0.045 Uiso 1 1 calc R U
C18 C 0.0894(10) 0.5302(15) -0.3524(9) 0.031(3) Uani 1 1 d . U
H18 H 0.034117 0.464459 -0.328301 0.038 Uiso 1 1 calc R U
O1 O 0.6018(8) 0.7234(16) 0.1486(7) 0.063(3) Uani 1 1 d . U
O2 O 0.4030(6) 0.6150(13) 0.1023(5) 0.037(2) Uani 1 1 d . U
Br1 Br 0.66671(12) 0.5801(2) 0.75882(9) 0.0592(5) Uani 1 1 d . U
F1 F 0.1859(8) 0.9332(12) -0.1206(7) 0.060(2) Uani 1 1 d . U
F2 F 0.0188(6) 0.7564(10) -0.1714(5) 0.0463(19) Uani 1 1 d . U
F3 F 0.1630(7) 0.7803(12) 0.0258(6) 0.053(2) Uani 1 1 d . U
Cl1 Cl 0.1181(3) 0.6355(4) -0.6777(2) 0.0449(10) Uani 1 1 d . U

loop_
_atom_site_aniso_label
_atom_site_aniso_U_11
_atom_site_aniso_U_22
_atom_site_aniso_U_33
_atom_site_aniso_U_23
_atom_site_aniso_U_13
_atom_site_aniso_U_12
C1 0.037(5) 0.024(7) 0.026(5) 0.004(5) 0.014(4) -0.001(5)
C2 0.041(6) 0.034(8) 0.036(6) 0.003(5) 0.017(5) 0.006(6)
C3 0.042(6) 0.039(8) 0.023(5) -0.005(5) 0.004(4) -0.003(6)
C4 0.051(6) 0.037(8) 0.038(5) -0.009(7) 0.011(4) 0.004(7)
C5 0.048(6) 0.028(8) 0.027(4) 0.004(5) 0.017(4) -0.008(6)
C6 0.037(5) 0.032(7) 0.024(4) 0.003(6) 0.007(4) 0.007(6)
C7 0.033(6) 0.039(8) 0.042(6) -0.003(6) 0.016(5) 0.002(6)
C8 0.046(6) 0.047(8) 0.015(4) 0.001(5) 0.013(4) -0.003(5)
C9 0.040(5) 0.027(8) 0.020(4) 0.002(5) 0.015(4) 0.002(6)
C10 0.036(7) 0.051(9) 0.026(6) -0.003(6) 0.009(5) 0.006(6)
C11 0.063(9) 0.047(10) 0.037(7) 0.005(6) 0.021(7) 0.004(7)
C12 0.050(7) 0.049(8) 0.019(5) -0.008(5) 0.021(5) 0.001(6)
C13 0.042(6) 0.036(8) 0.024(5) 0.001(5) 0.019(4) 0.000(5)
C14 0.041(6) 0.041(8) 0.022(5) -0.005(5) 0.010(4) -0.013(6)
C15 0.049(6) 0.037(8) 0.024(5) 0.004(5) 0.023(5) -0.006(6)
C16 0.041(6) 0.038(8) 0.025(5) 0.007(5) 0.016(4) 0.005(6)
C17 0.041(6) 0.047(9) 0.022(4) -0.003(5) 0.011(4) 0.007(6)
C18 0.046(6) 0.025(8) 0.025(5) 0.003(5) 0.018(4) -0.003(5)
O1 0.053(5) 0.110(9) 0.029(4) 0.005(5) 0.020(4) -0.021(6)
O2 0.043(4) 0.055(6) 0.013(3) -0.002(4) 0.014(3) -0.005(4)
Br1 0.0859(9) 0.0597(10) 0.0181(5) 0.0038(7) 0.0112(5) -0.0076(10)
F1 0.084(6) 0.042(6) 0.060(5) -0.006(4) 0.037(4) -0.003(4)
F2 0.047(4) 0.057(5) 0.031(3) -0.006(3) 0.014(3) 0.007(4)
F3 0.059(4) 0.070(6) 0.032(4) -0.014(4) 0.022(3) 0.010(4)
Cl1 0.0625(18) 0.052(3) 0.0197(12) 0.0011(13) 0.0186(11) 0.0033(16)

loop_
_atom_type_symbol
_atom_type_description
_atom_type_scat_dispersion_real
_atom_type_scat_dispersion_imag
_atom_type_scat_source
C C 0.0033 0.0016 'International Tables Vol C Tables 4.2.6.8 and 6.1.1.4'
H H 0.0000 0.0000 'International Tables Vol C Tables 4.2.6.8 and 6.1.1.4'
O O 0.0106 0.0060 'International Tables Vol C Tables 4.2.6.8 and 6.1.1.4'
Br Br -0.2901 2.4595 'International Tables Vol C Tables 4.2.6.8 and 6.1.1.4'
F F 0.0171 0.0103 'International Tables Vol C Tables 4.2.6.8 and 6.1.1.4'
Cl Cl 0.1484 0.1585 'International Tables Vol C Tables 4.2.6.8 and 6.1.1.4'

loop_
_geom_angle_atom_site_label_1
_geom_angle_atom_site_label_2
_geom_angle_atom_site_label_3
_geom_angle
C6 C1 C2 120.1(9)
C6 C1 C7 123.2(9)
C2 C1 C7 116.8(10)
C3 C2 C1 119.8(11)
C3 C2 H2 120.1
C1 C2 H2 120.1
C2 C3 C4 118.9(10)
C2 C3 H3 120.5
C4 C3 H3 120.5
C5 C4 C3 122.3(10)
C5 C4 Br1 118.5(10)
C3 C4 Br1 119.2(8)
C4 C5 C6 118.9(11)
C4 C5 H5 120.6
C6 C5 H5 120.6
C1 C6 C5 120.1(9)
C1 C6 H6 120.0
C5 C6 H6 120.0
O1 C7 O2 122.6(11)
O1 C7 C1 124.9(10)
O2 C7 C1 112.5(10)
O2 C8 C9 109.4(8)
O2 C8 H8A 109.8
C9 C8 H8A 109.8
O2 C8 H8B 109.8
C9 C8 H8B 109.8
H8A C8 H8B 108.2
C12 C9 C8 110.0(10)
C12 C9 C10 113.1(10)
C8 C9 C10 109.3(9)
C12 C9 C13 105.7(9)
C8 C9 C13 108.4(8)
C10 C9 C13 110.2(10)
C11 C10 C9 130.5(15)
C11 C10 H10 114.7
C9 C10 H10 114.7
C10 C11 H11A 120.0
C10 C11 H11B 120.0
H11A C11 H11B 120.0
F2 C12 F1 106.7(11)
F2 C12 F3 104.1(10)
F1 C12 F3 103.7(10)
F2 C12 C9 114.8(10)
F1 C12 C9 113.6(10)
F3 C12 C9 113.0(10)
C14 C13 C18 118.6(9)
C14 C13 C9 121.0(9)
C18 C13 C9 120.4(10)
C13 C14 C15 121.7(10)
C13 C14 H14 119.1
C15 C14 H14 119.1
C16 C15 C14 119.1(11)
C16 C15 H15 120.4
C14 C15 H15 120.4
C17 C16 C15 120.3(10)
C17 C16 Cl1 120.7(8)
C15 C16 Cl1 119.0(9)
C16 C17 C18 119.7(10)
C16 C17 H17 120.1
C18 C17 H17 120.1
C13 C18 C17 120.5(11)
C13 C18 H18 119.8
C17 C18 H18 119.8
C7 O2 C8 113.3(8)

loop_
_geom_bond_atom_site_label_1
_geom_bond_atom_site_label_2
_geom_bond_distance
C1 C6 1.388(15)
C1 C2 1.409(14)
C1 C7 1.482(15)
C2 C3 1.370(14)
C2 H2 0.9300
C3 C4 1.393(17)
C3 H3 0.9300
C4 C5 1.370(15)
C4 Br1 1.903(11)
C5 C6 1.388(13)
C5 H5 0.9300
C6 H6 0.9300
C7 O1 1.192(14)
C7 O2 1.341(12)
C8 O2 1.448(10)
C8 C9 1.508(13)
C8 H8A 0.9700
C8 H8B 0.9700
C9 C12 1.494(18)
C9 C10 1.510(19)
C9 C13 1.547(12)
C10 C11 1.284(18)
C10 H10 0.9300
C11 H11A 0.9300
C11 H11B 0.9300
C12 F2 1.330(13)
C12 F1 1.356(16)
C12 F3 1.374(12)
C13 C14 1.356(15)
C13 C18 1.381(14)
C14 C15 1.394(14)
C14 H14 0.9300
C15 C16 1.365(15)
C15 H15 0.9300
C16 C17 1.371(15)
C16 Cl1 1.739(10)
C17 C18 1.392(14)
C17 H17 0.9300
C18 H18 0.9300

loop_
_geom_torsion_atom_site_label_1
_geom_torsion_atom_site_label_2
_geom_torsion_atom_site_label_3
_geom_torsion_atom_site_label_4
_geom_torsion
C6 C1 C2 C3 -0.6(19)
C7 C1 C2 C3 179.9(11)
C1 C2 C3 C4 0.9(19)
C2 C3 C4 C5 -1(2)
C2 C3 C4 Br1 -178.5(10)
C3 C4 C5 C6 1(2)
Br1 C4 C5 C6 178.3(11)
C2 C1 C6 C5 0(2)
C7 C1 C6 C5 179.9(12)
C4 C5 C6 C1 -1(2)
C6 C1 C7 O1 179.2(14)
C2 C1 C7 O1 -1(2)
C6 C1 C7 O2 2.1(17)
C2 C1 C7 O2 -178.4(10)
O2 C8 C9 C12 72.6(12)
O2 C8 C9 C10 -52.1(13)
O2 C8 C9 C13 -172.2(9)
C12 C9 C10 C11 0.1(16)
C8 C9 C10 C11 123.0(13)
C13 C9 C10 C11 -117.9(14)
C8 C9 C12 F2 177.6(10)
C10 C9 C12 F2 -59.9(12)
C13 C9 C12 F2 60.8(13)
C8 C9 C12 F1 54.5(12)
C10 C9 C12 F1 177.0(9)
C13 C9 C12 F1 -62.4(11)
C8 C9 C12 F3 -63.3(13)
C10 C9 C12 F3 59.2(13)
C13 C9 C12 F3 179.9(10)
C12 C9 C13 C14 93.2(13)
C8 C9 C13 C14 -24.7(16)
C10 C9 C13 C14 -144.3(12)
C12 C9 C13 C18 -87.4(15)
C8 C9 C13 C18 154.6(11)
C10 C9 C13 C18 35.0(15)
C18 C13 C14 C15 -0.1(19)
C9 C13 C14 C15 179.2(11)
C13 C14 C15 C16 1(2)
C14 C15 C16 C17 -0.3(19)
C14 C15 C16 Cl1 -179.7(9)
C15 C16 C17 C18 -1.0(18)
Cl1 C16 C17 C18 178.4(9)
C14 C13 C18 C17 -1.2(18)
C9 C13 C18 C17 179.5(10)
C16 C17 C18 C13 1.7(18)
O1 C7 O2 C8 0.2(18)
C1 C7 O2 C8 177.3(10)
C9 C8 O2 C7 -171.8(11)
